data_1556749
loop_
_publ_author_name
'Eikeland, Espen'
'Blichfeld, Anders B.'
'Borup, Kasper A.'
'Zhao, Kunpeng'
'Overgaard, Jacob'
'Shi, Xun'
'Chen, Lidong'
'Iversen, Bo B.'

_publ_section_title
;
 Crystal structure across the \b to \a phase transition in thermoelectric
 Cu<sub>2-<i>x</i></sub> Se.
;
_journal_coeditor_code LC5071SUP1
_journal_issue 'Pt 4'
_journal_name_full IUCrJ
_journal_page_first 476
_journal_page_last 485
_journal_paper_doi 10.1107/S2052252517005553
_journal_volume 4
_journal_year 2017
_chemical_formula_moiety '0.33(Cu5.84 Se3)'
_chemical_formula_sum 'Cu1.95 Se'
_chemical_formula_weight 202.55
_space_group_crystal_system trigonal
_space_group_IT_number 166
_space_group_name_Hall '-R 3 2"'
_space_group_name_H-M_alt 'R -3 m :H'
_audit_creation_date 2017-01-24
_audit_creation_method
;
Olex2 1.2
(compiled 2017.01.04 svn.r3372 for OlexSys, GUI svn.r5292)
;
_cell_angle_alpha 90
_cell_angle_beta 90
_cell_angle_gamma 120
_cell_formula_units_Z 6
_cell_length_a 4.1299(8)
_cell_length_b 4.1299(8)
_cell_length_c 20.393(6)
_cell_measurement_reflns_used 336
_cell_measurement_temperature 355.00(10)
_cell_measurement_theta_max 27.7950
_cell_measurement_theta_min 2.9500
_cell_volume 301.22(12)
_computing_cell_refinement 'CrysAlisPro 1.171.38.41 (Rigaku OD, 2015)'
_computing_data_collection 'CrysAlisPro 1.171.38.41 (Rigaku OD, 2015)'
_computing_data_reduction 'CrysAlisPro 1.171.38.41 (Rigaku OD, 2015)'
_computing_molecular_graphics 'Olex2 (Dolomanov et al., 2009)'
_computing_publication_material 'Olex2 (Dolomanov et al., 2009)'
_computing_structure_refinement 'ShelXL (Sheldrick, 2015)'
_computing_structure_solution 'ShelXT (Sheldrick, 2015)'
_diffrn_ambient_temperature 355.00(10)
_diffrn_detector_area_resol_mean 10.3590
_diffrn_detector_type Atlas
_diffrn_measured_fraction_theta_full 1.000
_diffrn_measured_fraction_theta_max 1.000
_diffrn_measurement_details
;
List of Runs (angles in degrees, time in seconds):

  # Type    Start    End  Width  t~exp~   \w     \q     \k     \f   Frames
--------------------------------------------------------------------------
  1  \w    -28.00 109.00   1.00   70.00    --   18.69  38.00 -60.00  137
  2  \w    -61.00  72.00   1.00   70.00    --  -19.62  57.00-150.00  133
  3  \w    -82.00  62.00   1.00   70.00    --   18.69 -77.00 -30.00  144
  4  \w     34.00  77.00   1.00   70.00    --   18.69-178.00-180.00   43
  5  \w     35.00  52.00   1.00   70.00    --  -19.62 178.00 150.00   17
;
_diffrn_measurement_device 'four-circle diffractometer'
_diffrn_measurement_device_type 'SuperNova, Single source at offset, Atlas'
_diffrn_measurement_method '\w scans'
_diffrn_radiation_type MoK\a
_diffrn_radiation_wavelength 0.71073
_diffrn_reflns_av_R_equivalents 0.0625
_diffrn_reflns_av_unetI/netI 0.0267
_diffrn_reflns_Laue_measured_fraction_full 1.000
_diffrn_reflns_Laue_measured_fraction_max 1.000
_diffrn_reflns_limit_h_max 5
_diffrn_reflns_limit_h_min -4
_diffrn_reflns_limit_k_max 5
_diffrn_reflns_limit_k_min -5
_diffrn_reflns_limit_l_max 24
_diffrn_reflns_limit_l_min -24
_diffrn_reflns_number 859
_diffrn_reflns_point_group_measured_fraction_full 1.000
_diffrn_reflns_point_group_measured_fraction_max 1.000
_diffrn_reflns_theta_full 25.242
_diffrn_reflns_theta_max 26.217
_diffrn_reflns_theta_min 2.997
_exptl_absorpt_coefficient_mu 38.214
_exptl_absorpt_correction_T_max 1.00000
_exptl_absorpt_correction_T_min 0.26532
_exptl_absorpt_correction_type multi-scan
_exptl_absorpt_process_details
;
CrysAlisPro 1.171.38.41 (Rigaku Oxford Diffraction, 2015)
Empirical absorption correction using spherical harmonics,
 implemented in SCALE3 ABSPACK scaling algorithm.
;
_exptl_crystal_density_diffrn 6.699
_exptl_crystal_description irregular
_exptl_crystal_F_000 542
_exptl_crystal_size_max 0.0908
_exptl_crystal_size_mid 0.0493
_exptl_crystal_size_min 0.0167
_refine_diff_density_max 1.972
_refine_diff_density_min -3.185
_refine_diff_density_rms 0.505
_refine_ls_extinction_method none
_refine_ls_goodness_of_fit_ref 1.252
_refine_ls_hydrogen_treatment undef
_refine_ls_matrix_type full
_refine_ls_number_parameters 19
_refine_ls_number_reflns 102
_refine_ls_number_restraints 1
_refine_ls_restrained_S_all 1.246
_refine_ls_R_factor_all 0.0895
_refine_ls_R_factor_gt 0.0867
_refine_ls_shift/su_max 0.000
_refine_ls_shift/su_mean 0.000
_refine_ls_structure_factor_coef Fsqd
_refine_ls_weighting_details 'w=1/[\s^2^(Fo^2^)+(0.1560P)^2^+17.1082P] where P=(Fo^2^+2Fc^2^)/3'
_refine_ls_weighting_scheme calc
_refine_ls_wR_factor_gt 0.2414
_refine_ls_wR_factor_ref 0.2452
_reflns_Friedel_coverage 0.000
_reflns_number_gt 98
_reflns_number_total 102
_reflns_threshold_expression 'I > 2\s(I)'
_cod_data_source_file lc5071.cif
_cod_data_source_block Cu1p95Se_CVT1_355K
_cod_original_cell_volume 301.22(15)
_cod_original_sg_symbol_H-M 'R -3 m'
_cod_database_code 1556749
_shelx_shelxl_version_number 2014/7
_shelx_space_group_comment
;
The symmetry employed for this shelxl refinement is uniquely defined
by the following loop, which should always be used as a source of
symmetry information in preference to the above space-group names.
They are only intended as comments.
;
_shelx_estimated_absorpt_t_max 0.568
_shelx_estimated_absorpt_t_min 0.129
_olex2_refinement_description
;
1. Others
 1*[Sof(Cu1A)]+1*[Sof(Cu1B)]+3*[Sof(Cu2)]=1.95 with esd of 0.01
;

loop_
_space_group_symop_operation_xyz
'x, y, z'
'-y, x-y, z'
'-x+y, -x, z'
'x-y, -y, -z'
'-x, -x+y, -z'
'y, x, -z'
'x+2/3, y+1/3, z+1/3'
'-y+2/3, x-y+1/3, z+1/3'
'-x+y+2/3, -x+1/3, z+1/3'
'x-y+2/3, -y+1/3, -z+1/3'
'-x+2/3, -x+y+1/3, -z+1/3'
'y+2/3, x+1/3, -z+1/3'
'x+1/3, y+2/3, z+2/3'
'-y+1/3, x-y+2/3, z+2/3'
'-x+y+1/3, -x+2/3, z+2/3'
'x-y+1/3, -y+2/3, -z+2/3'
'-x+1/3, -x+y+2/3, -z+2/3'
'y+1/3, x+2/3, -z+2/3'
'-x, -y, -z'
'y, -x+y, -z'
'x-y, x, -z'
'-x+y, y, z'
'x, x-y, z'
'-y, -x, z'
'-x+2/3, -y+1/3, -z+1/3'
'y+2/3, -x+y+1/3, -z+1/3'
'x-y+2/3, x+1/3, -z+1/3'
'-x+y+2/3, y+1/3, z+1/3'
'x+2/3, x-y+1/3, z+1/3'
'-y+2/3, -x+1/3, z+1/3'
'-x+1/3, -y+2/3, -z+2/3'
'y+1/3, -x+y+2/3, -z+2/3'
'x-y+1/3, x+2/3, -z+2/3'
'-x+y+1/3, y+2/3, z+2/3'
'x+1/3, x-y+2/3, z+2/3'
'-y+1/3, -x+2/3, z+2/3'

loop_
_atom_site_label
_atom_site_type_symbol
_atom_site_fract_x
_atom_site_fract_y
_atom_site_fract_z
_atom_site_U_iso_or_equiv
_atom_site_adp_type
_atom_site_occupancy
_atom_site_site_symmetry_order
_atom_site_calc_flag
_atom_site_refinement_flags_posn
_atom_site_refinement_flags_adp
_atom_site_refinement_flags_occupancy
_atom_site_disorder_assembly
_atom_site_disorder_group
Se Se 0.3333 0.6667 0.42221(17) 0.0388(17) Uani 1 6 d S T P . .
Cu1B Cu 0.6667 0.3333 0.4064(17) 0.072(9) Uani 0.43(4) 6 d S T P A 3
Cu2 Cu 0.3937(17) 0.787(3) 0.3029(6) 0.089(6) Uani 0.329(6) 2 d S T P A 4
Cu1A Cu 0.6667 0.3333 0.4554(11) 0.071(5) Uani 0.52(3) 6 d S T P A 2

loop_
_atom_site_aniso_label
_atom_site_aniso_U_11
_atom_site_aniso_U_22
_atom_site_aniso_U_33
_atom_site_aniso_U_23
_atom_site_aniso_U_13
_atom_site_aniso_U_12
Se 0.0340(19) 0.0340(19) 0.048(3) 0.000 0.000 0.0170(10)
Cu1B 0.040(5) 0.040(5) 0.14(2) 0.000 0.000 0.020(3)
Cu2 0.078(7) 0.098(14) 0.097(7) 0.038(7) 0.019(3) 0.049(7)
Cu1A 0.069(6) 0.069(6) 0.075(12) 0.000 0.000 0.034(3)

loop_
_atom_type_symbol
_atom_type_description
_atom_type_scat_dispersion_real
_atom_type_scat_dispersion_imag
_atom_type_scat_source
Cu Cu 0.3200 1.2650 'International Tables Vol C Tables 4.2.6.8 and 6.1.1.4'
Se Se -0.0930 2.2260 'International Tables Vol C Tables 4.2.6.8 and 6.1.1.4'

loop_
_geom_angle_atom_site_label_1
_geom_angle_atom_site_label_2
_geom_angle_atom_site_label_3
_geom_angle
_geom_angle_site_symmetry_1
_geom_angle_site_symmetry_3
Cu1B Se Cu1B 118.2(4) 1_455 1_565
Cu1B Se Cu1B 118.2(4) 1_455 .
Cu1B Se Cu1B 118.2(4) 1_565 .
Cu2 Se Cu2 55.4(4) 2_665 31_565
Cu2 Se Cu2 17.4(5) 3_565 .
Cu2 Se Cu2 17.4(5) 2_665 .
Cu2 Se Cu2 17.4(5) 2_665 3_565
Cu2 Se Cu2 55.4(4) . 32_455
Cu2 Se Cu2 71.5(3) 3_565 32_455
Cu2 Se Cu2 58.5(3) 2_665 32_455
Cu2 Se Cu2 17.2(5) 31_565 32_455
Cu2 Se Cu2 71.5(3) 3_565 31_565
Cu2 Se Cu2 58.5(3) . 31_565
Cu1A Se Cu1A 112.8(5) 1_565 .
Cu1A Se Cu1A 74.1(5) . 19_666
Cu1A Se Cu1A 112.8(5) 1_455 .
Cu1A Se Cu1A 112.8(5) 1_565 1_455
Cu1A Se Cu1A 74.1(5) 1_455 19_666
Cu1A Se Cu1A 74.1(5) 1_565 19_666
Se Cu1B Se 118.2(4) 1_655 1_545
Se Cu1B Se 118.2(4) 1_655 .
Se Cu1B Se 118.2(4) 1_545 .
Se Cu1B Cu1B 97.7(8) . 31_655
Se Cu1B Cu1B 97.7(8) 1_655 31_655
Se Cu1B Cu1B 97.7(8) 1_545 31_655
Se Cu2 Se 121.5(3) . 31_565
Se Cu2 Se 121.5(3) . 31_665
Se Cu2 Se 111.2(4) 31_565 31_665
Se Cu2 Cu2 142.6(4) 31_665 33
Se Cu2 Cu2 111.7(5) 31_665 32_445
Se Cu2 Cu2 125.56(13) 31_665 33_545
Se Cu2 Cu2 54.8(4) . 32_445
Se Cu2 Cu2 125.56(12) 31_565 32_445
Se Cu2 Cu2 53.75(19) 31_565 33
Se Cu2 Cu2 68.8(5) . 33
Se Cu2 Cu2 54.8(4) . 33_545
Se Cu2 Cu2 111.7(5) 31_565 33_545
Cu2 Cu2 Se 61.6(3) 32_455 31_565
Cu2 Cu2 Se 61.6(3) 33_655 31_665
Cu2 Cu2 Se 154.5(9) 31_665 31_565
Cu2 Cu2 Se 60.1(3) 31_565 31_565
Cu2 Cu2 Se 63.0(5) 32_455 .
Cu2 Cu2 Se 61.4(5) 31_565 .
Cu2 Cu2 Se 81.4(3) 2_665 31_565
Cu2 Cu2 Se 81.4(3) 3_565 31_665
Cu2 Cu2 Se 132.5(3) 3_565 31_565
Cu2 Cu2 Se 154.5(9) 31_565 31_665
Cu2 Cu2 Se 81.3(3) 2_665 .
Cu2 Cu2 Se 63.0(5) 33_655 .
Cu2 Cu2 Se 61.4(5) 31_665 .
Cu2 Cu2 Se 132.5(3) 2_665 31_665
Cu2 Cu2 Se 136.9(3) 33_655 31_565
Cu2 Cu2 Se 60.1(3) 31_665 31_665
Cu2 Cu2 Se 81.3(3) 3_565 .
Cu2 Cu2 Se 136.9(3) 32_455 31_665
Cu2 Cu2 Cu2 60.001(5) 2_665 3_565
Cu2 Cu2 Cu2 104.0(6) 32_455 32_445
Cu2 Cu2 Cu2 17.9(6) 32_455 31_565
Cu2 Cu2 Cu2 32.9(4) 2_665 33_545
Cu2 Cu2 Cu2 116.7(9) 31_665 33
Cu2 Cu2 Cu2 89.998(9) 3_565 33_655
Cu2 Cu2 Cu2 44.7(2) 2_665 32_445
Cu2 Cu2 Cu2 122.8(6) 2_665 31_665
Cu2 Cu2 Cu2 12.5(4) 31_565 33
Cu2 Cu2 Cu2 14.8(4) 32_445 33_545
Cu2 Cu2 Cu2 122.8(6) 3_565 31_565
Cu2 Cu2 Cu2 78.1(7) 31_565 33_545
Cu2 Cu2 Cu2 106.8(8) 33_655 31_565
Cu2 Cu2 Cu2 93.9(7) 32_455 33_655
Cu2 Cu2 Cu2 32.9(4) 3_565 32_445
Cu2 Cu2 Cu2 90.7(5) 31_565 32_445
Cu2 Cu2 Cu2 137.0(3) 2_665 33_655
Cu2 Cu2 Cu2 72.1(6) 2_665 31_565
Cu2 Cu2 Cu2 72.1(6) 3_565 31_665
Cu2 Cu2 Cu2 106.8(8) 32_455 31_665
Cu2 Cu2 Cu2 103.1(5) 33 32_445
Cu2 Cu2 Cu2 82.6(2) 2_665 33
Cu2 Cu2 Cu2 44.7(2) 3_565 33_545
Cu2 Cu2 Cu2 93.1(5) 32_455 33_545
Cu2 Cu2 Cu2 104.0(6) 33_655 33_545
Cu2 Cu2 Cu2 135.3(2) 3_565 33
Cu2 Cu2 Cu2 90.7(5) 31_665 33_545
Cu2 Cu2 Cu2 17.9(6) 33_655 31_665
Cu2 Cu2 Cu2 116.2(10) 31_565 31_665
Cu2 Cu2 Cu2 10.1(3) 32_455 33
Cu2 Cu2 Cu2 90.6(4) 33 33_545
Cu2 Cu2 Cu2 89.998(10) 2_665 32_455
Cu2 Cu2 Cu2 93.1(5) 33_655 32_445
Cu2 Cu2 Cu2 104.0(6) 33_655 33
Cu2 Cu2 Cu2 78.1(7) 31_665 32_445
Cu2 Cu2 Cu2 137.0(3) 3_565 32_455
Se Cu1A Se 112.8(4) 1_545 1_655
Se Cu1A Se 112.8(4) 1_655 .
Se Cu1A Se 112.8(5) 1_545 .
Se Cu1A Se 105.9(5) 1_655 19_666
Se Cu1A Se 105.9(5) 1_545 19_666
Se Cu1A Se 105.9(5) . 19_666
Se Cu1A Cu1A 123.2(4) 1_545 19_766
Se Cu1A Cu1A 52.7(7) 19_666 19_666
Se Cu1A Cu1A 123.2(4) 1_655 19_666
Se Cu1A Cu1A 53.18(18) 1_655 19_766
Se Cu1A Cu1A 123.2(4) 1_545 19_666
Se Cu1A Cu1A 53.18(18) 1_545 19_656
Se Cu1A Cu1A 53.18(18) . 19_666
Se Cu1A Cu1A 52.7(7) 19_666 19_656
Se Cu1A Cu1A 123.2(4) . 19_766
Se Cu1A Cu1A 123.2(4) 1_655 19_656
Se Cu1A Cu1A 52.7(7) 19_666 19_766
Se Cu1A Cu1A 123.2(4) . 19_656
Cu1A Cu1A Cu1A 87.0(10) 19_766 19_656
Cu1A Cu1A Cu1A 87.0(10) 19_766 19_666
Cu1A Cu1A Cu1A 87.0(10) 19_656 19_666

loop_
_geom_bond_atom_site_label_1
_geom_bond_atom_site_label_2
_geom_bond_distance
_geom_bond_site_symmetry_2
Se Cu1B 2.406(5) 1_455
Se Cu1B 2.406(5) 1_565
Se Cu1B 2.406(5) .
Se Cu2 2.471(11) 2_665
Se Cu2 2.471(11) 3_565
Se Cu2 2.503(7) 32_455
Se Cu2 2.503(7) 31_565
Se Cu2 2.471(11) .
Se Cu1A 2.50(2) 19_666
Se Cu1A 2.479(7) 1_565
Se Cu1A 2.479(7) 1_455
Se Cu1A 2.479(6) .
Cu1B Se 2.406(5) 1_655
Cu1B Se 2.406(5) 1_545
Cu1B Cu1B 2.98(7) 31_655
Cu2 Se 2.502(7) 31_565
Cu2 Se 2.503(7) 31_665
Cu2 Cu2 2.314(17) 32_455
Cu2 Cu2 2.906(11) 33
Cu2 Cu2 2.906(11) 33_545
Cu2 Cu2 0.75(2) 2_665
Cu2 Cu2 2.432(13) 31_565
Cu2 Cu2 0.75(2) 3_565
Cu2 Cu2 2.906(11) 32_445
Cu2 Cu2 2.314(17) 33_655
Cu2 Cu2 2.432(13) 31_665
Cu1A Se 2.479(6) 1_545
Cu1A Se 2.479(6) 1_655
Cu1A Se 2.50(2) 19_666
Cu1A Cu1A 3.00(3) 19_766
Cu1A Cu1A 3.00(3) 19_656
Cu1A Cu1A 3.00(3) 19_666
